data_7218013
loop_
_publ_author_name
'Banerjee, Subarna'
'Rajakannu, Palanisamy'
'Butcher, Raymond J.'
'Murugavel, Ramaswamy'

_publ_section_title
;
 Auxiliary ligand-aided tuning of aggregation of transition metal
 benzoates: isolation of four different types of coordination polymers
;
_journal_issue 36
_journal_name_full CrystEngComm
_journal_page_first 8429
_journal_paper_doi 10.1039/C4CE01043D
_journal_volume 16
_journal_year 2014
_chemical_formula_moiety 'C68 H68 Mn2 N4 O8, 2(C H4 O)'
_chemical_formula_sum 'C70 H76 Mn2 N4 O10'
_chemical_formula_weight 1243.23
_chemical_name_systematic
;
 ?
;
_space_group_IT_number 15
_symmetry_cell_setting monoclinic
_symmetry_space_group_name_Hall '-C 2yc'
_symmetry_space_group_name_H-M 'C 1 2/c 1'
_atom_sites_solution_hydrogens geom
_atom_sites_solution_primary direct
_atom_sites_solution_secondary difmap
_audit_creation_method SHELXL-97
_cell_angle_alpha 90.00
_cell_angle_beta 101.19(8)
_cell_angle_gamma 90.00
_cell_formula_units_Z 4
_cell_length_a 31.05(14)
_cell_length_b 9.83(4)
_cell_length_c 20.58(9)
_cell_measurement_reflns_used 3904
_cell_measurement_temperature 100(2)
_cell_measurement_theta_max 25.4
_cell_measurement_theta_min 3.0
_cell_volume 6162(5)
_computing_cell_refinement 'CrystalClear-SM Expert 2.0 r4'
_computing_data_collection 'CrystalClear-SM Expert 2.0 r4 (Rigaku, 2009)'
_computing_data_reduction 'CrystalClear-SM Expert 2.0 r4'
_computing_molecular_graphics 'CrystalStructure 4.0 (Rigaku, 2010)'
_computing_publication_material 'CrystalStructure 4.0'
_computing_structure_refinement 'SHELXL97 (Sheldrick, 2008)'
_computing_structure_solution 'SHELXS86 (Sheldrick, 1985)'
_diffrn_ambient_temperature 100(2)
_diffrn_detector CCD
_diffrn_detector_area_resol_mean 28.5714
_diffrn_measured_fraction_theta_full 0.994
_diffrn_measured_fraction_theta_max 0.994
_diffrn_measurement_device
;
AFC12 (Right): Kappa 3 circle
;
_diffrn_measurement_device_type
;
Rigaku Saturn724+ (4x4 bin mode)
;
_diffrn_measurement_method 'profile data from \w-scans'
_diffrn_radiation_monochromator graphite
_diffrn_radiation_source 'fine-focus sealed tube'
_diffrn_radiation_type MoK\a
_diffrn_radiation_wavelength 0.71073
_diffrn_reflns_av_R_equivalents 0.0627
_diffrn_reflns_av_sigmaI/netI 0.0572
_diffrn_reflns_limit_h_max 24
_diffrn_reflns_limit_h_min -36
_diffrn_reflns_limit_k_max 11
_diffrn_reflns_limit_k_min -11
_diffrn_reflns_limit_l_max 24
_diffrn_reflns_limit_l_min -22
_diffrn_reflns_number 21924
_diffrn_reflns_theta_full 25.00
_diffrn_reflns_theta_max 25.00
_diffrn_reflns_theta_min 3.02
_exptl_absorpt_coefficient_mu 0.474
_exptl_absorpt_correction_T_max 0.928
_exptl_absorpt_correction_T_min 0.907
_exptl_absorpt_correction_type numerical
_exptl_absorpt_process_details 'NUMABS (Rigaku, 1999)'
_exptl_crystal_colour Yellow
_exptl_crystal_density_diffrn 1.340
_exptl_crystal_density_method 'not measured'
_exptl_crystal_description Prism
_exptl_crystal_F_000 2616
_exptl_crystal_size_max 0.22
_exptl_crystal_size_mid 0.16
_exptl_crystal_size_min 0.07
_refine_diff_density_max 1.247
_refine_diff_density_min -0.584
_refine_diff_density_rms 0.084
_refine_ls_extinction_method none
_refine_ls_goodness_of_fit_ref 1.057
_refine_ls_hydrogen_treatment mixed
_refine_ls_matrix_type full
_refine_ls_number_parameters 454
_refine_ls_number_reflns 5412
_refine_ls_number_restraints 0
_refine_ls_restrained_S_all 1.057
_refine_ls_R_factor_all 0.0687
_refine_ls_R_factor_gt 0.0577
_refine_ls_shift/su_max 0.000
_refine_ls_shift/su_mean 0.000
_refine_ls_structure_factor_coef Fsqd
_refine_ls_weighting_details 'calc w=1/[\s^2^(Fo^2^)+(0.0904P)^2^+9.5989P] where P=(Fo^2^+2Fc^2^)/3'
_refine_ls_weighting_scheme calc
_refine_ls_wR_factor_gt 0.1522
_refine_ls_wR_factor_ref 0.1628
_reflns_number_gt 4397
_reflns_number_total 5412
_reflns_threshold_expression >2sigma(I)
_cod_duplicate_entry 7217054
_cod_data_source_file c4ce01043d3.cif
_cod_data_source_block RK1-141
_cod_depositor_comments
;
The following automatic conversions were performed:

'_symmetry_cell_setting' value 'Monoclinic' changed to 'monoclinic'
according to
/usr/data/users/saulius/crontab/automatic-downloads/current/RSC/lib/dictionaries/cif_core.dic
dictionary named 'cif_core.dic' version 2.4.2 from
2011-04-26.

'_exptl_absorpt_correction_type' value 'Numerical'
changed to 'numerical' according to
/usr/data/users/saulius/crontab/automatic-downloads/current/RSC/lib/dictionaries/cif_core.dic
dictionary named 'cif_core.dic' version 2.4.2 from 2011-04-26.

Automatic conversion script
Id: cif_fix_values 2281 2013-09-26 08:29:07Z andrius 
;
_cod_original_cell_volume 6161(46)
_cod_original_sg_symbol_H-M C2/c
_cod_database_code 7218013

loop_
_symmetry_equiv_pos_as_xyz
'x, y, z'
'-x, y, -z+1/2'
'x+1/2, y+1/2, z'
'-x+1/2, y+1/2, -z+1/2'
'-x, -y, -z'
'x, -y, z-1/2'
'-x+1/2, -y+1/2, -z'
'x+1/2, -y+1/2, z-1/2'

loop_
_atom_site_label
_atom_site_type_symbol
_atom_site_fract_x
_atom_site_fract_y
_atom_site_fract_z
_atom_site_U_iso_or_equiv
_atom_site_adp_type
_atom_site_occupancy
_atom_site_symmetry_multiplicity
_atom_site_calc_flag
_atom_site_refinement_flags
C1 C 0.89815(12) -0.0436(3) 0.05556(18) 0.0338(8) Uani 1 1 d .
C2 C 0.85987(11) -0.0714(3) 0.00079(15) 0.0265(7) Uani 1 1 d .
C3 C 0.86510(11) -0.0827(3) -0.06476(17) 0.0287(7) Uani 1 1 d .
C4 C 0.82894(12) -0.1013(3) -0.11530(17) 0.0312(8) Uani 1 1 d .
C5 C 0.78653(11) -0.1112(3) -0.10219(17) 0.0324(8) Uani 1 1 d .
C6 C 0.74679(13) -0.1305(4) -0.15879(18) 0.0421(9) Uani 1 1 d .
C7 C 0.7443(2) -0.0175(6) -0.2071(3) 0.0818(18) Uani 1 1 d .
H7A H 0.7430 0.0695 -0.1843 0.123 Uiso 1 1 calc R
H7B H 0.7179 -0.0282 -0.2416 0.123 Uiso 1 1 calc R
H7C H 0.7703 -0.0192 -0.2274 0.123 Uiso 1 1 calc R
C8 C 0.74869(17) -0.2702(5) -0.1891(3) 0.0739(16) Uani 1 1 d .
H8A H 0.7503 -0.3396 -0.1545 0.111 Uiso 1 1 calc R
H8B H 0.7747 -0.2765 -0.2092 0.111 Uiso 1 1 calc R
H8C H 0.7223 -0.2848 -0.2231 0.111 Uiso 1 1 calc R
C9 C 0.70244(16) -0.1319(8) -0.1334(3) 0.0856(19) Uani 1 1 d .
H9A H 0.7030 -0.2051 -0.1009 0.128 Uiso 1 1 calc R
H9B H 0.6781 -0.1471 -0.1708 0.128 Uiso 1 1 calc R
H9C H 0.6984 -0.0443 -0.1126 0.128 Uiso 1 1 calc R
C10 C 0.78228(12) -0.1025(4) -0.03682(19) 0.0366(9) Uani 1 1 d .
C11 C 0.81780(12) -0.0817(4) 0.01382(18) 0.0365(8) Uani 1 1 d .
C12 C 0.94795(10) -0.1120(3) 0.30057(16) 0.0228(7) Uani 1 1 d .
C13 C 0.92064(9) -0.1735(3) 0.34544(15) 0.0208(6) Uani 1 1 d .
C14 C 0.87677(10) -0.2105(3) 0.32179(16) 0.0232(7) Uani 1 1 d .
C15 C 0.85318(10) -0.2739(3) 0.36286(16) 0.0250(7) Uani 1 1 d .
C16 C 0.87099(10) -0.3017(3) 0.42934(15) 0.0225(6) Uani 1 1 d .
C17 C 0.84474(10) -0.3788(3) 0.47310(16) 0.0284(7) Uani 1 1 d .
C18 C 0.80118(12) -0.3048(4) 0.4732(2) 0.0424(9) Uani 1 1 d .
H18A H 0.7844 -0.3544 0.5012 0.064 Uiso 1 1 calc R
H18B H 0.7842 -0.3002 0.4278 0.064 Uiso 1 1 calc R
H18C H 0.8072 -0.2124 0.4905 0.064 Uiso 1 1 calc R
C19 C 0.83542(15) -0.5230(4) 0.4456(2) 0.0482(10) Uani 1 1 d .
H19A H 0.8186 -0.5731 0.4735 0.072 Uiso 1 1 calc R
H19B H 0.8632 -0.5700 0.4456 0.072 Uiso 1 1 calc R
H19C H 0.8185 -0.5180 0.4003 0.072 Uiso 1 1 calc R
C20 C 0.86951(13) -0.3890(5) 0.54471(19) 0.0503(11) Uani 1 1 d .
H20A H 0.8517 -0.4391 0.5710 0.075 Uiso 1 1 calc R
H20B H 0.8754 -0.2974 0.5630 0.075 Uiso 1 1 calc R
H20C H 0.8973 -0.4370 0.5460 0.075 Uiso 1 1 calc R
C21 C 0.91422(10) -0.2588(3) 0.45307(15) 0.0232(7) Uani 1 1 d .
C22 C 0.93851(10) -0.1963(3) 0.41200(15) 0.0226(6) Uani 1 1 d .
C23 C 0.91202(10) 0.2244(3) 0.26159(15) 0.0267(7) Uani 1 1 d .
C24 C 0.89855(11) 0.3502(4) 0.28363(17) 0.0309(7) Uani 1 1 d .
C25 C 0.91203(11) 0.4680(3) 0.25885(17) 0.0311(8) Uani 1 1 d .
C26 C 0.93929(11) 0.4625(3) 0.21109(16) 0.0265(7) Uani 1 1 d .
C27 C 0.95492(12) 0.5815(3) 0.18289(17) 0.0331(8) Uani 1 1 d .
C28 C 0.98178(12) 0.5709(3) 0.13816(17) 0.0325(8) Uani 1 1 d .
C29 C 0.99438(10) 0.4397(3) 0.11714(16) 0.0265(7) Uani 1 1 d .
C30 C 1.02198(11) 0.4219(4) 0.07132(16) 0.0303(8) Uani 1 1 d .
C31 C 1.03107(11) 0.2935(4) 0.05143(16) 0.0283(7) Uani 1 1 d .
C32 C 1.01257(10) 0.1814(3) 0.07807(15) 0.0251(7) Uani 1 1 d .
C33 C 0.97864(10) 0.3216(3) 0.14276(14) 0.0222(6) Uani 1 1 d .
C34 C 0.95087(10) 0.3328(3) 0.19207(14) 0.0224(6) Uani 1 1 d .
C35 C 0.80832(18) 0.1519(6) 0.1595(3) 0.0754(15) Uani 1 1 d .
H35A H 0.7818 0.1712 0.1770 0.113 Uiso 1 1 calc R
H35B H 0.8002 0.1319 0.1120 0.113 Uiso 1 1 calc R
H35C H 0.8278 0.2312 0.1663 0.113 Uiso 1 1 calc R
N1 N 0.93789(8) 0.2156(2) 0.21700(12) 0.0216(5) Uani 1 1 d .
N2 N 0.98717(8) 0.1936(2) 0.12305(12) 0.0214(5) Uani 1 1 d .
O1 O 0.93620(8) -0.0691(3) 0.04900(14) 0.0450(7) Uani 1 1 d .
O2 O 0.89019(9) 0.0076(3) 0.10856(12) 0.0455(7) Uani 1 1 d .
O3 O 0.93042(7) -0.0929(2) 0.24096(11) 0.0289(5) Uani 1 1 d .
O4 O 1.01268(7) -0.0853(2) 0.17401(11) 0.0326(6) Uani 1 1 d .
O5 O 0.83011(11) 0.0387(4) 0.19282(17) 0.0660(9) Uani 1 1 d .
H5 H 0.8534 0.0242 0.1790 0.099 Uiso 1 1 calc R
Mn1 Mn 0.954217(14) 0.01878(4) 0.16672(2) 0.02129(18) Uani 1 1 d .
H3 H 0.8929(11) -0.074(4) -0.0726(16) 0.027(9) Uiso 1 1 d .
H4 H 0.8353(12) -0.107(4) -0.1628(19) 0.044(11) Uiso 1 1 d .
H10 H 0.7583(14) -0.110(5) -0.0294(19) 0.045(12) Uiso 1 1 d .
H11 H 0.8124(15) -0.066(5) 0.057(2) 0.063(14) Uiso 1 1 d .
H14 H 0.8638(12) -0.188(4) 0.2757(18) 0.034(10) Uiso 1 1 d .
H15 H 0.8243(13) -0.288(4) 0.3446(18) 0.034(10) Uiso 1 1 d .
H21 H 0.9287(11) -0.275(4) 0.5044(18) 0.032(9) Uiso 1 1 d .
H22 H 0.9674(12) -0.169(4) 0.4323(16) 0.027(9) Uiso 1 1 d .
H23 H 0.9001(11) 0.137(4) 0.2803(16) 0.027(9) Uiso 1 1 d .
H24 H 0.8802(11) 0.353(4) 0.3130(17) 0.030(9) Uiso 1 1 d .
H25 H 0.9062(12) 0.560(4) 0.2731(18) 0.036(10) Uiso 1 1 d .
H27 H 0.9457(11) 0.674(4) 0.1964(17) 0.032(9) Uiso 1 1 d .
H28 H 0.9916(10) 0.649(4) 0.1221(15) 0.021(8) Uiso 1 1 d .
H30 H 1.0331(11) 0.495(4) 0.0571(17) 0.023(9) Uiso 1 1 d .
H31 H 1.0501(11) 0.278(4) 0.0225(17) 0.031(9) Uiso 1 1 d .
H32 H 1.0192(10) 0.086(4) 0.0628(15) 0.024(8) Uiso 1 1 d .

loop_
_atom_site_aniso_label
_atom_site_aniso_U_11
_atom_site_aniso_U_22
_atom_site_aniso_U_33
_atom_site_aniso_U_23
_atom_site_aniso_U_13
_atom_site_aniso_U_12
C1 0.041(2) 0.0183(16) 0.039(2) 0.0082(14) -0.0017(16) -0.0071(15)
C2 0.0346(17) 0.0171(16) 0.0257(17) 0.0007(13) 0.0008(14) -0.0045(13)
C3 0.0317(18) 0.0195(16) 0.0349(19) 0.0008(13) 0.0070(15) -0.0021(14)
C4 0.045(2) 0.0213(17) 0.0268(18) -0.0015(14) 0.0053(15) 0.0011(15)
C5 0.0379(19) 0.0185(16) 0.036(2) -0.0038(14) -0.0035(15) 0.0044(14)
C6 0.044(2) 0.038(2) 0.037(2) -0.0061(17) -0.0104(17) 0.0093(18)
C7 0.085(4) 0.069(4) 0.075(4) 0.011(3) -0.024(3) -0.002(3)
C8 0.070(3) 0.057(3) 0.080(4) -0.018(3) -0.025(3) 0.001(3)
C9 0.048(3) 0.129(6) 0.077(4) -0.016(4) 0.005(3) 0.000(3)
C10 0.0274(18) 0.037(2) 0.046(2) -0.0113(17) 0.0081(17) -0.0040(16)
C11 0.047(2) 0.035(2) 0.0285(19) -0.0066(15) 0.0100(17) -0.0083(17)
C12 0.0277(16) 0.0096(14) 0.0325(18) -0.0038(12) 0.0094(14) -0.0012(12)
C13 0.0233(14) 0.0108(14) 0.0283(16) -0.0025(12) 0.0047(13) 0.0006(12)
C14 0.0255(15) 0.0189(15) 0.0240(17) -0.0018(12) 0.0016(13) 0.0011(12)
C15 0.0202(15) 0.0237(16) 0.0297(18) -0.0029(13) 0.0008(13) -0.0022(13)
C16 0.0250(15) 0.0156(15) 0.0273(16) -0.0023(12) 0.0063(13) 0.0004(12)
C17 0.0273(16) 0.0261(17) 0.0334(18) 0.0009(14) 0.0099(14) -0.0030(14)
C18 0.0339(19) 0.044(2) 0.054(2) 0.0028(18) 0.0202(17) 0.0017(17)
C19 0.067(3) 0.025(2) 0.062(3) 0.0002(17) 0.034(2) -0.0091(18)
C20 0.040(2) 0.071(3) 0.041(2) 0.015(2) 0.0111(18) -0.014(2)
C21 0.0237(15) 0.0202(15) 0.0248(17) -0.0027(13) 0.0025(13) 0.0005(13)
C22 0.0194(15) 0.0176(15) 0.0296(17) -0.0049(13) 0.0023(13) -0.0006(12)
C23 0.0268(16) 0.0264(17) 0.0262(17) -0.0029(14) 0.0036(13) 0.0022(14)
C24 0.0299(17) 0.0321(19) 0.0304(18) -0.0072(15) 0.0051(15) 0.0031(15)
C25 0.0335(18) 0.0234(18) 0.0335(19) -0.0104(14) -0.0010(15) 0.0057(14)
C26 0.0305(16) 0.0180(16) 0.0271(17) -0.0049(13) -0.0042(14) 0.0015(13)
C27 0.0416(19) 0.0174(17) 0.0362(19) -0.0056(14) -0.0026(16) 0.0017(15)
C28 0.044(2) 0.0157(16) 0.0346(19) 0.0006(14) -0.0007(16) -0.0062(15)
C29 0.0286(16) 0.0201(16) 0.0274(17) 0.0032(13) -0.0030(14) -0.0030(13)
C30 0.0356(18) 0.0237(18) 0.0293(18) 0.0081(14) 0.0004(15) -0.0080(15)
C31 0.0281(17) 0.0295(18) 0.0262(17) 0.0030(14) 0.0025(14) -0.0019(14)
C32 0.0273(16) 0.0228(17) 0.0232(16) 0.0006(13) -0.0001(13) 0.0010(13)
C33 0.0244(15) 0.0170(15) 0.0217(16) -0.0015(12) -0.0042(12) -0.0009(12)
C34 0.0226(14) 0.0198(15) 0.0211(15) -0.0012(12) -0.0050(12) 0.0023(12)
C35 0.067(3) 0.088(4) 0.068(3) 0.014(3) 0.008(3) 0.018(3)
N1 0.0239(12) 0.0163(13) 0.0234(13) -0.0013(10) 0.0020(10) 0.0001(10)
N2 0.0224(12) 0.0171(13) 0.0239(13) 0.0007(10) 0.0024(10) 0.0010(10)
O1 0.0385(15) 0.0288(14) 0.0599(17) -0.0085(12) -0.0096(13) 0.0022(11)
O2 0.0476(15) 0.0619(19) 0.0244(13) -0.0038(12) 0.0007(11) -0.0200(14)
O3 0.0307(12) 0.0251(12) 0.0326(13) 0.0092(10) 0.0099(10) 0.0030(10)
O4 0.0307(12) 0.0331(13) 0.0356(13) 0.0091(10) 0.0103(10) 0.0144(10)
O5 0.059(2) 0.073(2) 0.068(2) 0.0074(18) 0.0175(17) 0.0017(18)
Mn1 0.0241(3) 0.0137(3) 0.0264(3) 0.00234(18) 0.0058(2) 0.00331(18)

loop_
_atom_type_symbol
_atom_type_description
_atom_type_scat_dispersion_real
_atom_type_scat_dispersion_imag
_atom_type_scat_source
C C 0.0033 0.0016 'International Tables Vol C Tables 4.2.6.8 and 6.1.1.4'
H H 0.0000 0.0000 'International Tables Vol C Tables 4.2.6.8 and 6.1.1.4'
N N 0.0061 0.0033 'International Tables Vol C Tables 4.2.6.8 and 6.1.1.4'
O O 0.0106 0.0060 'International Tables Vol C Tables 4.2.6.8 and 6.1.1.4'
Mn Mn 0.3368 0.7283 'International Tables Vol C Tables 4.2.6.8 and 6.1.1.4'

loop_
_geom_angle_atom_site_label_1
_geom_angle_atom_site_label_2
_geom_angle_atom_site_label_3
_geom_angle
_geom_angle_site_symmetry_1
_geom_angle_site_symmetry_3
O1 C1 O2 121.5(3) . .
O1 C1 C2 121.0(4) . .
O2 C1 C2 117.5(4) . .
C11 C2 C3 118.2(3) . .
C11 C2 C1 120.5(4) . .
C3 C2 C1 121.3(4) . .
C4 C3 C2 120.5(4) . .
C4 C3 H3 122(2) . .
C2 C3 H3 117(2) . .
C3 C4 C5 121.4(4) . .
C3 C4 H4 116(2) . .
C5 C4 H4 123(2) . .
C10 C5 C4 117.1(3) . .
C10 C5 C6 122.2(4) . .
C4 C5 C6 120.7(4) . .
C7 C6 C8 113.8(5) . .
C7 C6 C5 110.3(4) . .
C8 C6 C5 109.6(3) . .
C7 C6 C9 107.2(5) . .
C8 C6 C9 103.7(4) . .
C5 C6 C9 112.2(5) . .
C6 C7 H7A 109.5 . .
C6 C7 H7B 109.5 . .
H7A C7 H7B 109.5 . .
C6 C7 H7C 109.5 . .
H7A C7 H7C 109.5 . .
H7B C7 H7C 109.5 . .
C6 C8 H8A 109.5 . .
C6 C8 H8B 109.5 . .
H8A C8 H8B 109.5 . .
C6 C8 H8C 109.5 . .
H8A C8 H8C 109.5 . .
H8B C8 H8C 109.5 . .
C6 C9 H9A 109.5 . .
C6 C9 H9B 109.5 . .
H9A C9 H9B 109.5 . .
C6 C9 H9C 109.5 . .
H9A C9 H9C 109.5 . .
H9B C9 H9C 109.5 . .
C11 C10 C5 122.2(4) . .
C11 C10 H10 121(3) . .
C5 C10 H10 117(3) . .
C10 C11 C2 120.7(4) . .
C10 C11 H11 118(3) . .
C2 C11 H11 121(3) . .
O3 C12 O4 125.2(3) . 2_755
O3 C12 C13 118.2(4) . .
O4 C12 C13 116.6(4) 2_755 .
C22 C13 C14 118.3(3) . .
C22 C13 C12 120.4(4) . .
C14 C13 C12 121.3(4) . .
C15 C14 C13 120.2(4) . .
C15 C14 H14 122(2) . .
C13 C14 H14 118(2) . .
C14 C15 C16 122.3(4) . .
C14 C15 H15 115(2) . .
C16 C15 H15 123(2) . .
C15 C16 C21 116.9(3) . .
C15 C16 C17 121.2(4) . .
C21 C16 C17 121.9(4) . .
C20 C17 C16 112.0(4) . .
C20 C17 C19 108.6(3) . .
C16 C17 C19 109.0(3) . .
C20 C17 C18 108.0(3) . .
C16 C17 C18 109.6(4) . .
C19 C17 C18 109.6(4) . .
C17 C18 H18A 109.5 . .
C17 C18 H18B 109.5 . .
H18A C18 H18B 109.5 . .
C17 C18 H18C 109.5 . .
H18A C18 H18C 109.5 . .
H18B C18 H18C 109.5 . .
C17 C19 H19A 109.5 . .
C17 C19 H19B 109.5 . .
H19A C19 H19B 109.5 . .
C17 C19 H19C 109.5 . .
H19A C19 H19C 109.5 . .
H19B C19 H19C 109.5 . .
C17 C20 H20A 109.5 . .
C17 C20 H20B 109.5 . .
H20A C20 H20B 109.5 . .
C17 C20 H20C 109.5 . .
H20A C20 H20C 109.5 . .
H20B C20 H20C 109.5 . .
C22 C21 C16 121.4(4) . .
C22 C21 H21 119.5(19) . .
C16 C21 H21 119.1(19) . .
C21 C22 C13 120.8(4) . .
C21 C22 H22 116(2) . .
C13 C22 H22 123(2) . .
N1 C23 C24 122.3(3) . .
N1 C23 H23 120.4(19) . .
C24 C23 H23 117.2(19) . .
C25 C24 C23 119.5(4) . .
C25 C24 H24 120(2) . .
C23 C24 H24 120(2) . .
C24 C25 C26 119.7(3) . .
C24 C25 H25 126(2) . .
C26 C25 H25 114(2) . .
C34 C26 C25 116.6(3) . .
C34 C26 C27 120.3(4) . .
C25 C26 C27 123.1(3) . .
C28 C27 C26 120.9(4) . .
C28 C27 H27 120(2) . .
C26 C27 H27 119(2) . .
C27 C28 C29 120.7(3) . .
C27 C28 H28 118(2) . .
C29 C28 H28 121(2) . .
C33 C29 C30 116.9(3) . .
C33 C29 C28 119.6(4) . .
C30 C29 C28 123.5(3) . .
C31 C30 C29 120.2(3) . .
C31 C30 H30 123(2) . .
C29 C30 H30 117(2) . .
C30 C31 C32 118.8(4) . .
C30 C31 H31 123(2) . .
C32 C31 H31 119(2) . .
N2 C32 C31 122.9(3) . .
N2 C32 H32 118.6(19) . .
C31 C32 H32 118.4(19) . .
N2 C33 C29 123.4(4) . .
N2 C33 C34 116.9(3) . .
C29 C33 C34 119.8(3) . .
N1 C34 C26 123.8(4) . .
N1 C34 C33 117.4(3) . .
C26 C34 C33 118.8(3) . .
O5 C35 H35A 109.5 . .
O5 C35 H35B 109.5 . .
H35A C35 H35B 109.5 . .
O5 C35 H35C 109.5 . .
H35A C35 H35C 109.5 . .
H35B C35 H35C 109.5 . .
C23 N1 C34 118.0(3) . .
C23 N1 Mn1 125.4(2) . .
C34 N1 Mn1 116.0(3) . .
C32 N2 C33 117.7(3) . .
C32 N2 Mn1 125.4(3) . .
C33 N2 Mn1 116.8(3) . .
C1 O2 Mn1 100.9(3) . .
C12 O3 Mn1 129.3(3) . .
C12 O4 Mn1 154.4(2) 2_755 .
C35 O5 H5 109.5 . .
O4 Mn1 O2 137.1(2) . .
O4 Mn1 O3 96.6(2) . .
O2 Mn1 O3 87.7(3) . .
O4 Mn1 N2 86.9(3) . .
O2 Mn1 N2 105.2(2) . .
O3 Mn1 N2 156.95(10) . .
O4 Mn1 N1 130.74(13) . .
O2 Mn1 N1 91.9(2) . .
O3 Mn1 N1 88.4(3) . .
N2 Mn1 N1 72.4(3) . .

loop_
_geom_bond_atom_site_label_1
_geom_bond_atom_site_label_2
_geom_bond_distance
_geom_bond_site_symmetry_2
C1 O1 1.241(7) .
C1 O2 1.268(6) .
C1 C2 1.496(7) .
C2 C11 1.387(8) .
C2 C3 1.394(7) .
C3 C4 1.387(7) .
C3 H3 0.91(3) .
C4 C5 1.398(8) .
C4 H4 1.04(4) .
C5 C10 1.380(8) .
C5 C6 1.536(7) .
C6 C7 1.483(8) .
C6 C8 1.513(8) .
C6 C9 1.565(9) .
C7 H7A 0.9800 .
C7 H7B 0.9800 .
C7 H7C 0.9800 .
C8 H8A 0.9800 .
C8 H8B 0.9800 .
C8 H8C 0.9800 .
C9 H9A 0.9800 .
C9 H9B 0.9800 .
C9 H9C 0.9800 .
C10 C11 1.378(7) .
C10 H10 0.79(4) .
C11 H11 0.95(5) .
C12 O3 1.256(6) .
C12 O4 1.261(6) 2_755
C12 C13 1.497(6) .
C13 C22 1.393(7) .
C13 C14 1.403(7) .
C14 C15 1.371(6) .
C14 H14 0.98(4) .
C15 C16 1.399(7) .
C15 H15 0.91(4) .
C16 C21 1.401(7) .
C16 C17 1.528(6) .
C17 C20 1.528(8) .
C17 C19 1.532(7) .
C17 C18 1.536(7) .
C18 H18A 0.9800 .
C18 H18B 0.9800 .
C18 H18C 0.9800 .
C19 H19A 0.9800 .
C19 H19B 0.9800 .
C19 H19C 0.9800 .
C20 H20A 0.9800 .
C20 H20B 0.9800 .
C20 H20C 0.9800 .
C21 C22 1.381(6) .
C21 H21 1.08(4) .
C22 H22 0.95(4) .
C23 N1 1.334(6) .
C23 C24 1.408(6) .
C23 H23 1.04(4) .
C24 C25 1.363(7) .
C24 H24 0.91(4) .
C25 C26 1.417(7) .
C25 H25 0.98(4) .
C26 C34 1.401(6) .
C26 C27 1.431(6) .
C27 C28 1.361(7) .
C27 H27 1.00(4) .
C28 C29 1.439(7) .
C28 H28 0.91(4) .
C29 C33 1.401(6) .
C29 C30 1.403(7) .
C30 C31 1.373(7) .
C30 H30 0.87(4) .
C31 C32 1.402(6) .
C31 H31 0.93(4) .
C32 N2 1.333(6) .
C32 H32 1.02(4) .
C33 N2 1.363(6) .
C33 C34 1.458(6) .
C34 N1 1.354(6) .
C35 O5 1.409(7) .
C35 H35A 0.9800 .
C35 H35B 0.9800 .
C35 H35C 0.9800 .
N1 Mn1 2.296(7) .
N2 Mn1 2.273(7) .
O2 Mn1 2.115(8) .
O3 Mn1 2.127(6) .
O4 C12 1.261(6) 2_755
O4 Mn1 2.063(8) .
O5 H5 0.8400 .

loop_
_geom_torsion_atom_site_label_1
_geom_torsion_atom_site_label_2
_geom_torsion_atom_site_label_3
_geom_torsion_atom_site_label_4
_geom_torsion
_geom_torsion_site_symmetry_1
O1 C1 C2 C11 160.7(3) .
O2 C1 C2 C11 -19.6(5) .
O1 C1 C2 C3 -21.6(5) .
O2 C1 C2 C3 158.0(3) .
C11 C2 C3 C4 1.1(5) .
C1 C2 C3 C4 -176.6(3) .
C2 C3 C4 C5 -1.0(5) .
C3 C4 C5 C10 -0.4(5) .
C3 C4 C5 C6 179.5(3) .
C10 C5 C6 C7 122.0(5) .
C4 C5 C6 C7 -57.8(5) .
C10 C5 C6 C8 -111.9(5) .
C4 C5 C6 C8 68.2(5) .
C10 C5 C6 C9 2.6(6) .
C4 C5 C6 C9 -177.2(4) .
C4 C5 C10 C11 1.6(5) .
C6 C5 C10 C11 -178.3(4) .
C5 C10 C11 C2 -1.4(6) .
C3 C2 C11 C10 0.0(5) .
C1 C2 C11 C10 177.7(3) .
O3 C12 C13 C22 -179.7(3) .
O4 C12 C13 C22 1.3(4) 2_755
O3 C12 C13 C14 0.7(4) .
O4 C12 C13 C14 -178.3(3) 2_755
C22 C13 C14 C15 -3.4(4) .
C12 C13 C14 C15 176.2(3) .
C13 C14 C15 C16 1.4(5) .
C14 C15 C16 C21 1.4(5) .
C14 C15 C16 C17 -176.9(3) .
C15 C16 C17 C20 -176.2(3) .
C21 C16 C17 C20 5.6(4) .
C15 C16 C17 C19 63.6(4) .
C21 C16 C17 C19 -114.6(4) .
C15 C16 C17 C18 -56.4(4) .
C21 C16 C17 C18 125.4(4) .
C15 C16 C21 C22 -2.2(4) .
C17 C16 C21 C22 176.1(3) .
C16 C21 C22 C13 0.2(5) .
C14 C13 C22 C21 2.6(4) .
C12 C13 C22 C21 -177.0(3) .
N1 C23 C24 C25 0.2(5) .
C23 C24 C25 C26 0.2(5) .
C24 C25 C26 C34 0.0(5) .
C24 C25 C26 C27 -179.8(3) .
C34 C26 C27 C28 -1.1(5) .
C25 C26 C27 C28 178.6(3) .
C26 C27 C28 C29 1.3(5) .
C27 C28 C29 C33 0.3(5) .
C27 C28 C29 C30 -179.9(3) .
C33 C29 C30 C31 2.6(5) .
C28 C29 C30 C31 -177.2(3) .
C29 C30 C31 C32 -0.4(5) .
C30 C31 C32 N2 -1.4(5) .
C30 C29 C33 N2 -3.2(5) .
C28 C29 C33 N2 176.6(3) .
C30 C29 C33 C34 178.2(3) .
C28 C29 C33 C34 -2.1(4) .
C25 C26 C34 N1 -0.6(5) .
C27 C26 C34 N1 179.2(3) .
C25 C26 C34 C33 179.6(3) .
C27 C26 C34 C33 -0.6(4) .
N2 C33 C34 N1 3.6(4) .
C29 C33 C34 N1 -177.6(3) .
N2 C33 C34 C26 -176.6(3) .
C29 C33 C34 C26 2.2(4) .
C24 C23 N1 C34 -0.8(4) .
C24 C23 N1 Mn1 -171.0(2) .
C26 C34 N1 C23 1.0(4) .
C33 C34 N1 C23 -179.2(3) .
C26 C34 N1 Mn1 172.2(2) .
C33 C34 N1 Mn1 -8.0(3) .
C31 C32 N2 C33 1.0(4) .
C31 C32 N2 Mn1 178.1(2) .
C29 C33 N2 C32 1.4(4) .
C34 C33 N2 C32 -179.9(2) .
C29 C33 N2 Mn1 -176.0(2) .
C34 C33 N2 Mn1 2.7(3) .
O1 C1 O2 Mn1 -1.8(4) .
C2 C1 O2 Mn1 178.6(2) .
O4 C12 O3 Mn1 -12.1(4) 2_755
C13 C12 O3 Mn1 169.09(19) .
C12 O4 Mn1 O2 -175.0(4) 2_755
C12 O4 Mn1 O3 -81.2(6) 2_755
C12 O4 Mn1 N2 75.9(6) 2_755
C12 O4 Mn1 N1 12.5(5) 2_755
C1 O2 Mn1 O4 -28.5(3) .
C1 O2 Mn1 O3 -125.8(3) .
C1 O2 Mn1 N2 73.6(3) .
C1 O2 Mn1 N1 145.9(2) .
C12 O3 Mn1 O4 56.3(3) .
C12 O3 Mn1 O2 -166.6(3) .
C12 O3 Mn1 N2 -41.5(4) .
C12 O3 Mn1 N1 -74.6(3) .
C32 N2 Mn1 O4 43.2(3) .
C33 N2 Mn1 O4 -139.6(3) .
C32 N2 Mn1 O2 -95.0(4) .
C33 N2 Mn1 O2 82.2(3) .
C32 N2 Mn1 O3 142.9(3) .
C33 N2 Mn1 O3 -39.9(4) .
C32 N2 Mn1 N1 177.9(3) .
C33 N2 Mn1 N1 -5.0(2) .
C23 N1 Mn1 O4 -113.1(4) .
C34 N1 Mn1 O4 76.5(3) .
C23 N1 Mn1 O2 72.0(4) .
C34 N1 Mn1 O2 -98.4(3) .
C23 N1 Mn1 O3 -15.7(2) .
C34 N1 Mn1 O3 173.9(2) .
C23 N1 Mn1 N2 177.3(3) .
C34 N1 Mn1 N2 6.88(19) .
